data_8100322
loop_
_publ_author_name
'Tinant, Bernard'
'Devillers, Ingrid'
'Rees, Jean-Fran\,cois'
'Marchand-Brynaert, Jacqueline'

_publ_section_title
;
Crystal structure of N-(2,2-dimethoxyethyl)-N'-(trifluoro-acetyl)-phenylalanyl-
dehydrophenylalaninamide hydrate, C~24~H~26~N~3~O~5~F~3~ &#x00B7; H~2~O, a 
precursor of intramolecular double cyclization into imidazolopyrazinone
;
_journal_issue 2
_journal_name_full 'Zeitschrift f\"ur Kristallographie - New Crystal Structures'
_journal_page_first 194
_journal_page_last 196
_journal_volume 218
_journal_year 2003
_chemical_formula_moiety C24H26N3O5F3.H2O
_chemical_formula_structural 'C24 H26 N3 O5 F3 . H2 O'
_chemical_formula_sum 'C24 H28 F3 N3 O6'
_chemical_formula_weight 511.49
_space_group_IT_number 14
_symmetry_cell_setting monoclinic
_symmetry_space_group_name_Hall '-P 2ybc'
_symmetry_space_group_name_H-M 'P 1 21/c 1'
_cell_angle_alpha 90.00
_cell_angle_beta 92.12
_cell_angle_gamma 90.00
_cell_formula_units_Z 4
_cell_length_a 9.677(4)
_cell_length_b 11.005(5)
_cell_length_c 24.858(7)
_cell_measurement_temperature 293(2)
_cell_volume 2645.4(18)
_diffrn_ambient_temperature 293(2)
_exptl_crystal_density_diffrn 1.284
_cod_original_sg_symbol_H-M 'P 21/c'
_cod_database_code 8100322

loop_
_symmetry_equiv_pos_as_xyz
'x, y, z'
'-x, y+1/2, -z+1/2'
'-x, -y, -z'
'x, -y-1/2, z-1/2'

loop_
_atom_site_label
_atom_site_type_symbol
_atom_site_fract_x
_atom_site_fract_y
_atom_site_fract_z
_atom_site_U_iso_or_equiv
_atom_site_adp_type
_atom_site_occupancy
_atom_site_symmetry_multiplicity
_atom_site_calc_flag
_atom_site_refinement_flags
_atom_site_disorder_assembly
_atom_site_disorder_group
C1 C -0.05006(19) 0.21864(14) 0.28409(6) 0.0564(4) Uani 1 1 d . . .
C2 C 0.07544(18) 0.13898(13) 0.28228(6) 0.0527(4) Uani 1 1 d . . .
C3 C 0.18658(19) 0.17656(16) 0.25664(7) 0.0603(4) Uani 1 1 d . . .
C4 C 0.31672(19) 0.11126(17) 0.24911(8) 0.0666(5) Uani 1 1 d . . .
C5 C 0.3860(2) 0.1278(2) 0.20235(10) 0.0830(6) Uani 1 1 d . . .
H5 H 0.3519 0.1832 0.1769 0.127(2) Uiso 1 1 calc R . .
C6 C 0.5061(3) 0.0634(3) 0.19233(13) 0.1077(9) Uani 1 1 d . . .
H6 H 0.5500 0.0740 0.1600 0.127(2) Uiso 1 1 calc R . .
C7 C 0.5591(3) -0.0152(3) 0.23006(18) 0.1186(11) Uani 1 1 d . . .
H7 H 0.6386 -0.0592 0.2233 0.127(2) Uiso 1 1 calc R . .
C8 C 0.4954(3) -0.0295(3) 0.27782(18) 0.1169(11) Uani 1 1 d . . .
H8 H 0.5335 -0.0817 0.3038 0.127(2) Uiso 1 1 calc R . .
C9 C 0.3748(2) 0.0329(2) 0.28803(11) 0.0903(7) Uani 1 1 d . . .
H9 H 0.3326 0.0227 0.3207 0.127(2) Uiso 1 1 calc R . .
O10 O -0.04684(16) 0.32356(12) 0.26655(6) 0.0776(4) Uani 1 1 d . . .
N11 N -0.16302(16) 0.17015(15) 0.30425(6) 0.0646(4) Uani 1 1 d . . .
C12 C -0.2911(2) 0.2372(2) 0.31083(9) 0.0753(6) Uani 1 1 d . B .
C13 C -0.3309(3) 0.2318(3) 0.36857(12) 0.1053(9) Uani 1 1 d D . .
H13 H -0.3313 0.1457 0.3786 0.127(2) Uiso 1 1 calc R A 1
O14 O -0.2384(2) 0.2896(3) 0.40471(7) 0.1208(8) Uani 1 1 d . B .
C15 C -0.2265(5) 0.4188(4) 0.39756(17) 0.1468(14) Uani 1 1 d . . .
H15A H -0.1614 0.4509 0.4239 0.127(2) Uiso 1 1 calc R B .
H15B H -0.3151 0.4561 0.4018 0.127(2) Uiso 1 1 calc R . .
H15C H -0.1951 0.4356 0.3621 0.127(2) Uiso 1 1 calc R . .
O16A O -0.4630(3) 0.2704(3) 0.37033(12) 0.1220(12) Uani 0.785(5) 1 d PD B 1
C17A C -0.5317(6) 0.2394(7) 0.4181(3) 0.182(3) Uani 0.785(5) 1 d PD B 1
H17A H -0.6241 0.2714 0.4162 0.127(2) Uiso 0.785(5) 1 calc PR B 1
H17B H -0.4822 0.2733 0.4487 0.127(2) Uiso 0.785(5) 1 calc PR B 1
H17C H -0.5353 0.1526 0.4216 0.127(2) Uiso 0.785(5) 1 calc PR B 1
O16B O -0.3785(13) 0.1566(10) 0.3915(5) 0.136(5) Uani 0.215(5) 1 d PD B 2
C17B C -0.4555(18) 0.1710(19) 0.4364(7) 0.126(6) Uani 0.215(5) 1 d PD B 2
H17D H -0.4768 0.0927 0.4510 0.127(2) Uiso 0.215(5) 1 calc PR B 2
H17E H -0.5398 0.2130 0.4268 0.127(2) Uiso 0.215(5) 1 calc PR B 2
H17F H -0.4037 0.2174 0.4629 0.127(2) Uiso 0.215(5) 1 calc PR B 2
N18 N 0.06549(15) 0.01997(12) 0.30475(5) 0.0532(4) Uani 1 1 d . . .
C19 C 0.06895(18) -0.00105(14) 0.35796(6) 0.0545(4) Uani 1 1 d . . .
O20 O 0.08437(17) 0.07969(11) 0.39137(5) 0.0748(4) Uani 1 1 d . . .
C21 C 0.05397(18) -0.13470(14) 0.37356(6) 0.0548(4) Uani 1 1 d . . .
N22 N -0.04552(16) -0.14725(13) 0.41589(6) 0.0594(4) Uani 1 1 d . . .
C23 C -0.1770(2) -0.12623(18) 0.40340(8) 0.0679(5) Uani 1 1 d . C .
O24 O -0.22231(16) -0.09237(17) 0.35928(6) 0.0897(5) Uani 1 1 d . . .
C25 C -0.2786(3) -0.1493(3) 0.44808(12) 0.0915(7) Uani 1 1 d D . .
F26A F -0.3499(10) -0.2460(9) 0.4378(3) 0.162(5) Uani 0.660(18) 1 d PD C 1
F27A F -0.2227(5) -0.1642(9) 0.49600(17) 0.124(3) Uani 0.660(18) 1 d PD C 1
F28A F -0.3650(10) -0.0564(8) 0.4525(4) 0.164(5) Uani 0.660(18) 1 d PD C 1
F26B F -0.267(2) -0.2609(14) 0.4645(10) 0.200(13) Uani 0.340(18) 1 d PD C 2
F27B F -0.2581(18) -0.083(2) 0.4874(7) 0.177(10) Uani 0.340(18) 1 d PD C 2
F28B F -0.4030(7) -0.144(2) 0.4295(5) 0.149(6) Uani 0.340(18) 1 d PD C 2
C29 C 0.1930(2) -0.19001(18) 0.39135(9) 0.0687(5) Uani 1 1 d . . .
C30 C 0.1846(2) -0.32649(18) 0.39854(8) 0.0695(5) Uani 1 1 d . . .
C31 C 0.1487(3) -0.4024(2) 0.35687(11) 0.0906(7) Uani 1 1 d . . .
H31 H 0.1293 -0.3686 0.3231 0.127(2) Uiso 1 1 calc R . .
C32 C 0.1398(3) -0.5265(3) 0.36247(17) 0.1206(11) Uani 1 1 d . . .
H32 H 0.1169 -0.5745 0.3327 0.127(2) Uiso 1 1 calc R . .
C33 C 0.1638(6) -0.5779(3) 0.4101(2) 0.170(2) Uani 1 1 d . . .
H33 H 0.1529 -0.6611 0.4147 0.127(2) Uiso 1 1 calc R . .
C34 C 0.2043(9) -0.5061(4) 0.45173(18) 0.249(4) Uani 1 1 d . . .
H34 H 0.2253 -0.5413 0.4851 0.127(2) Uiso 1 1 calc R . .
C35 C 0.2155(6) -0.3802(3) 0.44606(12) 0.182(2) Uani 1 1 d . . .
H35 H 0.2447 -0.3331 0.4754 0.127(2) Uiso 1 1 calc R . .
O100 O 0.0712(2) 0.6492(2) 0.02191(6) 0.1117(7) Uani 1 1 d D . .
H3 H 0.181(3) 0.258(3) 0.2412(14) 0.127(2) Uiso 1 1 d . . .
H11 H -0.156(3) 0.091(3) 0.3151(14) 0.127(2) Uiso 1 1 d . . .
H12A H -0.279(3) 0.314(4) 0.2974(14) 0.127(2) Uiso 1 1 d . . .
H12B H -0.368(3) 0.195(3) 0.2882(15) 0.127(2) Uiso 1 1 d . . .
H18 H 0.060(3) -0.044(3) 0.2825(13) 0.127(2) Uiso 1 1 d . . .
H21 H 0.017(3) -0.181(3) 0.3391(14) 0.127(2) Uiso 1 1 d . . .
H22 H -0.009(3) -0.159(3) 0.4508(15) 0.127(2) Uiso 1 1 d . . .
H29A H 0.258(3) -0.170(3) 0.3606(15) 0.127(2) Uiso 1 1 d . . .
H29B H 0.221(3) -0.147(3) 0.4226(14) 0.127(2) Uiso 1 1 d . . .
H101 H 0.131(3) 0.694(3) 0.0423(13) 0.127(2) Uiso 1 1 d D . .
H102 H 0.028(3) 0.622(3) 0.0523(12) 0.127(2) Uiso 1 1 d D . .

loop_
_atom_site_aniso_label
_atom_site_aniso_U_11
_atom_site_aniso_U_22
_atom_site_aniso_U_33
_atom_site_aniso_U_23
_atom_site_aniso_U_13
_atom_site_aniso_U_12
C1 0.0814(11) 0.0460(8) 0.0419(7) 0.0038(6) 0.0021(7) 0.0027(7)
C2 0.0761(10) 0.0416(7) 0.0402(7) 0.0011(5) 0.0012(7) -0.0021(6)
C3 0.0746(10) 0.0512(9) 0.0548(9) 0.0045(7) -0.0003(8) -0.0047(7)
C4 0.0677(10) 0.0576(10) 0.0741(11) 0.0004(8) -0.0046(8) -0.0087(8)
C5 0.0790(13) 0.0953(16) 0.0748(13) -0.0063(11) 0.0049(10) -0.0009(11)
C6 0.0771(14) 0.140(3) 0.1069(19) -0.0315(18) 0.0091(13) 0.0065(15)
C7 0.0750(16) 0.102(2) 0.177(3) -0.026(2) -0.012(2) 0.0074(14)
C8 0.0758(15) 0.0908(18) 0.181(3) 0.0296(19) -0.0321(19) -0.0016(12)
C9 0.0721(12) 0.0850(15) 0.1122(18) 0.0283(13) -0.0169(12) -0.0099(10)
O10 0.1030(10) 0.0524(7) 0.0788(9) 0.0217(6) 0.0203(7) 0.0119(6)
N11 0.0720(9) 0.0581(8) 0.0639(9) 0.0117(7) 0.0040(7) 0.0027(7)
C12 0.0727(12) 0.0849(14) 0.0680(11) 0.0121(10) 0.0001(9) 0.0107(10)
C13 0.0886(16) 0.142(3) 0.0864(16) 0.0219(17) 0.0153(14) 0.0263(16)
O14 0.1326(16) 0.164(2) 0.0655(10) 0.0032(11) -0.0050(10) 0.0618(15)
C15 0.156(3) 0.162(4) 0.121(3) 0.001(3) -0.022(2) 0.033(3)
O16A 0.0912(16) 0.157(3) 0.120(2) 0.0324(17) 0.0355(14) 0.0477(15)
C17A 0.134(4) 0.246(8) 0.171(5) 0.060(5) 0.084(4) 0.062(5)
O16B 0.175(11) 0.118(8) 0.120(8) 0.046(6) 0.073(8) 0.029(7)
C17B 0.100(10) 0.159(16) 0.122(12) 0.023(10) 0.026(9) 0.016(10)
N18 0.0776(9) 0.0397(6) 0.0422(6) -0.0001(5) 0.0037(6) -0.0002(6)
C19 0.0731(10) 0.0469(8) 0.0436(7) 0.0009(6) 0.0018(7) 0.0041(7)
O20 0.1237(11) 0.0547(7) 0.0457(6) -0.0059(5) 0.0005(6) -0.0023(7)
C21 0.0703(10) 0.0471(8) 0.0472(8) 0.0057(6) 0.0045(7) 0.0055(7)
N22 0.0728(9) 0.0577(8) 0.0479(7) 0.0113(6) 0.0049(6) 0.0075(6)
C23 0.0732(11) 0.0691(11) 0.0614(10) 0.0133(8) 0.0035(8) 0.0067(8)
O24 0.0782(9) 0.1181(13) 0.0723(9) 0.0248(8) -0.0055(7) 0.0114(8)
C25 0.0814(15) 0.1041(19) 0.0900(17) 0.0226(15) 0.0190(12) 0.0063(13)
F26A 0.152(6) 0.185(8) 0.151(4) -0.015(4) 0.053(4) -0.088(6)
F27A 0.113(2) 0.193(7) 0.0685(19) 0.037(3) 0.0215(15) -0.012(3)
F28A 0.156(6) 0.180(6) 0.164(6) 0.059(5) 0.089(5) 0.082(5)
F26B 0.181(13) 0.155(12) 0.27(2) 0.131(16) 0.119(14) 0.038(10)
F27B 0.198(16) 0.226(19) 0.111(9) -0.055(11) 0.081(11) -0.043(14)
F28B 0.072(3) 0.219(17) 0.158(7) 0.028(9) 0.025(3) 0.001(5)
C29 0.0752(11) 0.0605(11) 0.0702(11) 0.0063(8) 0.0000(9) 0.0104(8)
C30 0.0821(12) 0.0633(11) 0.0639(10) 0.0112(8) 0.0120(9) 0.0225(9)
C31 0.1047(16) 0.0659(12) 0.0995(17) 0.0030(11) -0.0188(13) 0.0064(11)
C32 0.120(2) 0.0698(16) 0.171(3) -0.0151(18) -0.011(2) 0.0056(14)
C33 0.274(6) 0.0686(18) 0.171(4) 0.036(2) 0.079(4) 0.047(3)
C34 0.545(13) 0.104(3) 0.101(2) 0.048(2) 0.056(4) 0.130(5)
C35 0.383(7) 0.094(2) 0.0677(15) 0.0049(14) -0.009(3) 0.105(3)
O100 0.1385(16) 0.1444(18) 0.0515(8) -0.0017(9) -0.0036(9) -0.0545(13)

loop_
_geom_bond_atom_site_label_1
_geom_bond_atom_site_label_2
_geom_bond_distance
_geom_bond_site_symmetry_2
_geom_bond_publ_flag
C1 O10 1.235(2) . ?
C1 N11 1.331(2) . ?
C1 C2 1.500(2) . ?
C2 C3 1.336(3) . ?
C2 N18 1.429(2) . ?
C3 C4 1.468(3) . ?
C3 H3 0.97(3) . ?
C4 C5 1.375(3) . ?
C4 C9 1.398(3) . ?
C5 C6 1.391(4) . ?
C5 H5 0.9300 . ?
C6 C7 1.362(5) . ?
C6 H6 0.9300 . ?
C7 C8 1.367(5) . ?
C7 H7 0.9300 . ?
C8 C9 1.386(4) . ?
C8 H8 0.9300 . ?
C9 H9 0.9300 . ?
N11 C12 1.457(3) . ?
N11 H11 0.92(4) . ?
C12 C13 1.501(4) . ?
C12 H12A 0.92(4) . ?
C12 H12B 1.03(3) . ?
C13 O16B 1.114(9) . ?
C13 O16A 1.349(3) . ?
C13 O14 1.397(4) . ?
C13 H13 0.9800 . ?
O14 C15 1.438(5) . ?
C15 H15A 0.9600 . ?
C15 H15B 0.9600 . ?
C15 H15C 0.9600 . ?
O16A C17A 1.424(5) . ?
C17A H17A 0.9600 . ?
C17A H17B 0.9600 . ?
C17A H17C 0.9600 . ?
O16B C17B 1.375(16) . ?
C17B H17D 0.9600 . ?
C17B H17E 0.9600 . ?
C17B H17F 0.9600 . ?
N18 C19 1.342(2) . ?
N18 H18 0.90(4) . ?
C19 O20 1.222(2) . ?
C19 C21 1.529(2) . ?
C21 N22 1.459(2) . ?
C21 C29 1.527(3) . ?
C21 H21 1.05(4) . ?
N22 C23 1.319(3) . ?
N22 H22 0.93(4) . ?
C23 O24 1.224(2) . ?
C23 C25 1.531(3) . ?
C25 F27B 1.228(9) . ?
C25 F28B 1.275(8) . ?
C25 F26A 1.288(5) . ?
C25 F26B 1.298(9) . ?
C25 F27A 1.300(5) . ?
C25 F28A 1.328(5) . ?
C29 C30 1.515(3) . ?
C29 H29A 1.03(4) . ?
C29 H29B 0.94(4) . ?
C30 C35 1.345(3) . ?
C30 C31 1.365(3) . ?
C31 C32 1.376(4) . ?
C31 H31 0.9300 . ?
C32 C33 1.325(6) . ?
C32 H32 0.9300 . ?
C33 C34 1.348(8) . ?
C33 H33 0.9300 . ?
C34 C35 1.397(6) . ?
C34 H34 0.9300 . ?
C35 H35 0.9300 . ?
O100 H101 0.90(2) . ?
O100 H102 0.92(2) . ?
